data_4335786
loop_
_publ_author_name
'Thomas J. Robilotto'
'Nihal Deligonul'
'James B. Updegraff'
'Thomas G. Gray'

_publ_section_title
;
 Azido, Triazolyl, and Alkynyl Complexes of Gold(I): Syntheses,
 Structures, and Ligand Effects
;
_journal_name_full 'Inorganic Chemistry'
_journal_page_first 9659
_journal_page_last 9668
_journal_paper_doi 10.1021/ic4014569
_journal_volume 52
_journal_year 2013
_chemical_formula_moiety 'C5 H6 Au Cl2 N5'
_chemical_formula_sum 'C5 H6 Au Cl2 N5'
_chemical_formula_weight 404.01
_chemical_name_systematic
;
 ?
;
_space_group_IT_number 62
_symmetry_cell_setting orthorhombic
_symmetry_space_group_name_Hall '-P 2ac 2n'
_symmetry_space_group_name_H-M 'P n m a'
_atom_sites_solution_hydrogens geom
_atom_sites_solution_primary direct
_atom_sites_solution_secondary difmap
_audit_creation_method SHELXL-97
_cell_angle_alpha 90.00
_cell_angle_beta 90.00
_cell_angle_gamma 90.00
_cell_formula_units_Z 4
_cell_length_a 16.7352(16)
_cell_length_b 6.3794(6)
_cell_length_c 8.8122(9)
_cell_measurement_reflns_used 5128
_cell_measurement_temperature 170(2)
_cell_measurement_theta_max 26.69
_cell_measurement_theta_min 2.43
_cell_volume 940.80(16)
_computing_cell_refinement 'Bruker SMART'
_computing_data_collection 'Bruker SMART'
_computing_data_reduction 'Bruker SAINT'
_computing_molecular_graphics 'Bruker SHELXTL'
_computing_publication_material 'Bruker SHELXTL'
_computing_structure_refinement 'SHELXL-97 (Sheldrick, 1997)'
_computing_structure_solution 'SHELXS-97 (Sheldrick, 1990)'
_diffrn_ambient_temperature 170(2)
_diffrn_measured_fraction_theta_full 0.994
_diffrn_measured_fraction_theta_max 0.994
_diffrn_measurement_device_type 'Bruker AXS APEX II CCD area detector'
_diffrn_measurement_method 'phi and omega scans'
_diffrn_radiation_monochromator graphite
_diffrn_radiation_source 'fine-focus sealed tube'
_diffrn_radiation_type MoK\a
_diffrn_radiation_wavelength 0.71073
_diffrn_reflns_av_R_equivalents 0.0273
_diffrn_reflns_av_sigmaI/netI 0.0142
_diffrn_reflns_limit_h_max 21
_diffrn_reflns_limit_h_min -21
_diffrn_reflns_limit_k_max 8
_diffrn_reflns_limit_k_min -8
_diffrn_reflns_limit_l_max 11
_diffrn_reflns_limit_l_min -11
_diffrn_reflns_number 9985
_diffrn_reflns_theta_full 26.87
_diffrn_reflns_theta_max 26.87
_diffrn_reflns_theta_min 2.43
_diffrn_standards_decay_% none
_diffrn_standards_number 0
_exptl_absorpt_coefficient_mu 16.163
_exptl_absorpt_correction_T_max 0.3769
_exptl_absorpt_correction_T_min 0.1954
_exptl_absorpt_correction_type multi-scan
_exptl_absorpt_process_details 'Bruker AXS APEX 2(Bruker, 2004)'
_exptl_crystal_colour colourless
_exptl_crystal_density_diffrn 2.852
_exptl_crystal_description irregular
_exptl_crystal_F_000 736
_exptl_crystal_size_max 0.15
_exptl_crystal_size_mid 0.08
_exptl_crystal_size_min 0.08
_refine_diff_density_max 0.621
_refine_diff_density_min -1.561
_refine_diff_density_rms 0.278
_refine_ls_extinction_method none
_refine_ls_goodness_of_fit_ref 1.191
_refine_ls_hydrogen_treatment constr
_refine_ls_matrix_type full
_refine_ls_number_parameters 81
_refine_ls_number_reflns 1097
_refine_ls_number_restraints 0
_refine_ls_restrained_S_all 1.191
_refine_ls_R_factor_all 0.0218
_refine_ls_R_factor_gt 0.0198
_refine_ls_shift/su_max 0.000
_refine_ls_shift/su_mean 0.000
_refine_ls_structure_factor_coef Fsqd
_refine_ls_weighting_details 'calc w=1/[\s^2^(Fo^2^)+(0.0191P)^2^+2.0324P] where P=(Fo^2^+2Fc^2^)/3'
_refine_ls_weighting_scheme calc
_refine_ls_wR_factor_gt 0.0445
_refine_ls_wR_factor_ref 0.0450
_reflns_number_gt 1029
_reflns_number_total 1097
_reflns_threshold_expression >2sigma(I)
_cod_data_source_file ic4014569_si_002_1.cif
_cod_data_source_block nd030310_0m
_cod_database_code 4335786

loop_
_symmetry_equiv_pos_as_xyz
'x, y, z'
'-x+1/2, -y, z+1/2'
'-x, y+1/2, -z'
'x+1/2, -y+1/2, -z+1/2'
'-x, -y, -z'
'x-1/2, y, -z-1/2'
'x, -y-1/2, z'
'-x-1/2, y-1/2, z-1/2'

loop_
_atom_site_label
_atom_site_type_symbol
_atom_site_fract_x
_atom_site_fract_y
_atom_site_fract_z
_atom_site_U_iso_or_equiv
_atom_site_adp_type
_atom_site_occupancy
_atom_site_symmetry_multiplicity
_atom_site_calc_flag
_atom_site_refinement_flags
Au1 Au 0.033509(13) 0.2500 -0.02238(3) 0.02782(9) Uani 1 2 d S
C1 C 0.1022(3) 0.2500 0.1588(7) 0.0261(12) Uani 1 2 d S
C2 C 0.2102(3) 0.2500 0.3075(7) 0.0241(11) Uani 1 2 d S
N4 N 0.1834(3) 0.2500 0.1609(5) 0.0244(10) Uani 1 2 d S
N2 N -0.0994(3) 0.2500 -0.2241(5) 0.0267(10) Uani 1 2 d S
N1 N -0.0291(3) 0.2500 -0.2184(6) 0.0360(12) Uani 1 2 d S
N5 N 0.0803(3) 0.2500 0.3056(5) 0.0234(10) Uani 1 2 d S
N3 N -0.1679(3) 0.2500 -0.2420(7) 0.0438(14) Uani 1 2 d S
C4 C 0.2344(4) 0.2500 0.0278(7) 0.0322(13) Uani 1 2 d S
H4A H 0.2764 0.1441 0.0399 0.048 Uiso 0.50 1 calc PR
H4B H 0.2590 0.3885 0.0158 0.048 Uiso 0.50 1 calc PR
H4C H 0.2024 0.2174 -0.0624 0.048 Uiso 0.50 1 calc PR
C5 C -0.0027(3) 0.2500 0.3559(7) 0.0312(13) Uani 1 2 d S
H5A H -0.0332 0.3521 0.2964 0.047 Uiso 0.50 1 calc PR
H5B H -0.0051 0.2879 0.4636 0.047 Uiso 0.50 1 calc PR
H5C H -0.0256 0.1100 0.3416 0.047 Uiso 0.50 1 calc PR
Cl2 Cl 0.14072(9) 0.2500 0.58898(17) 0.0356(3) Uani 1 2 d S
Cl1 Cl 0.30848(8) 0.2500 0.35215(18) 0.0365(4) Uani 1 2 d S
C3 C 0.1462(3) 0.2500 0.3967(6) 0.0241(11) Uani 1 2 d S

loop_
_atom_site_aniso_label
_atom_site_aniso_U_11
_atom_site_aniso_U_22
_atom_site_aniso_U_33
_atom_site_aniso_U_23
_atom_site_aniso_U_13
_atom_site_aniso_U_12
Au1 0.02756(13) 0.02819(13) 0.02773(14) 0.000 -0.00058(9) 0.000
C1 0.026(3) 0.020(3) 0.032(3) 0.000 0.000(2) 0.000
C2 0.020(3) 0.024(3) 0.028(3) 0.000 -0.001(2) 0.000
N4 0.023(2) 0.024(2) 0.026(2) 0.000 0.0021(18) 0.000
N2 0.042(3) 0.020(2) 0.017(2) 0.000 -0.005(2) 0.000
N1 0.035(3) 0.041(3) 0.032(3) 0.000 0.005(2) 0.000
N5 0.019(2) 0.023(2) 0.028(2) 0.000 0.0050(18) 0.000
N3 0.036(3) 0.052(4) 0.044(3) 0.000 -0.011(3) 0.000
C4 0.030(3) 0.034(3) 0.032(3) 0.000 0.010(3) 0.000
C5 0.019(3) 0.039(4) 0.036(3) 0.000 0.002(2) 0.000
Cl2 0.0330(8) 0.0475(9) 0.0263(7) 0.000 0.0054(6) 0.000
Cl1 0.0212(7) 0.0510(10) 0.0371(8) 0.000 0.0013(6) 0.000
C3 0.023(3) 0.023(3) 0.026(3) 0.000 0.001(2) 0.000

loop_
_atom_type_symbol
_atom_type_description
_atom_type_scat_dispersion_real
_atom_type_scat_dispersion_imag
_atom_type_scat_source
C C 0.0033 0.0016 'International Tables Vol C Tables 4.2.6.8 and 6.1.1.4'
H H 0.0000 0.0000 'International Tables Vol C Tables 4.2.6.8 and 6.1.1.4'
N N 0.0061 0.0033 'International Tables Vol C Tables 4.2.6.8 and 6.1.1.4'
Cl Cl 0.1484 0.1585 'International Tables Vol C Tables 4.2.6.8 and 6.1.1.4'
Au Au -2.0133 8.8022 'International Tables Vol C Tables 4.2.6.8 and 6.1.1.4'

loop_
_geom_angle_atom_site_label_1
_geom_angle_atom_site_label_2
_geom_angle_atom_site_label_3
_geom_angle
C1 Au1 N1 175.5(2)
N5 C1 N4 105.0(5)
N5 C1 Au1 128.5(4)
N4 C1 Au1 126.5(4)
C3 C2 N4 107.1(5)
C3 C2 Cl1 130.3(5)
N4 C2 Cl1 122.7(4)
C1 N4 C2 110.0(5)
C1 N4 C4 125.3(5)
C2 N4 C4 124.7(5)
N3 N2 N1 174.6(6)
N2 N1 Au1 123.7(4)
C1 N5 C3 110.2(5)
C1 N5 C5 123.5(5)
C3 N5 C5 126.3(5)
N4 C4 H4A 109.5
N4 C4 H4B 109.5
H4A C4 H4B 109.5
N4 C4 H4C 109.5
H4A C4 H4C 109.5
H4B C4 H4C 109.5
N5 C5 H5A 109.5
N5 C5 H5B 109.5
H5A C5 H5B 109.5
N5 C5 H5C 109.5
H5A C5 H5C 109.5
H5B C5 H5C 109.5
C2 C3 N5 107.7(5)
C2 C3 Cl2 129.4(5)
N5 C3 Cl2 122.9(4)

loop_
_geom_bond_atom_site_label_1
_geom_bond_atom_site_label_2
_geom_bond_distance
Au1 C1 1.967(6)
Au1 N1 2.020(6)
C1 N5 1.344(7)
C1 N4 1.359(7)
C2 C3 1.328(8)
C2 N4 1.368(7)
C2 Cl1 1.691(5)
N4 C4 1.451(7)
N2 N3 1.157(7)
N2 N1 1.177(7)
N5 C3 1.365(7)
N5 C5 1.459(7)
C4 H4A 0.9800
C4 H4B 0.9800
C4 H4C 0.9800
C5 H5A 0.9800
C5 H5B 0.9800
C5 H5C 0.9800
Cl2 C3 1.697(6)
